data_2022751
loop_
_publ_author_name
'N&#xe4;ther, Christian'
'Mangelsen, Sebastian'
'Boeckmann, Jan'

_publ_section_title
;
 Synthesis, crystal structure and thermal decomposition pathway of
 bis-(iso-seleno-cyanato-&#x3ba;<i>N</i>)tetra-kis-(pyridine-&#x3ba;<i>N</i>)manganese(II).
;
_journal_coeditor_code HB8063
_journal_issue 'Pt 5'
_journal_name_full 'Acta crystallographica. Section E, Crystallographic communications'
_journal_page_first 482
_journal_page_last 487
_journal_paper_doi 10.1107/S2056989023003535
_journal_volume 79
_journal_year 2023
_chemical_formula_iupac '[Mn (N C Se)2 (C5 H5 N)2]'
_chemical_formula_moiety 'C22 H20 Mn N6 Se2'
_chemical_formula_sum 'C22 H20 Mn N6 Se2'
_chemical_formula_weight 581.30
_chemical_name_systematic
;
Bis(isoselenocyanato-\k<i>N</i>)tetrakis(pyridine-\k<i>N</i>)manganese(II)
;
_space_group_crystal_system monoclinic
_space_group_IT_number 15
_space_group_name_Hall '-C 2yc'
_space_group_name_H-M_alt 'C 1 2/c 1'
_atom_sites_solution_hydrogens geom
_audit_creation_method SHELXL-2018/3
_cell_angle_alpha 90
_cell_angle_beta 108.608(8)
_cell_angle_gamma 90
_cell_formula_units_Z 4
_cell_length_a 12.5335(9)
_cell_length_b 13.4331(8)
_cell_length_c 15.1300(12)
_cell_measurement_reflns_used 8352
_cell_measurement_temperature 170(2)
_cell_measurement_theta_max 27.00
_cell_measurement_theta_min 2.39
_cell_volume 2414.2(3)
_computing_cell_refinement
;
X-AREA (Stoe & Cie, 2008)
;
_computing_data_collection
;
X-AREA (Stoe & Cie, 2008)
;
_computing_data_reduction
;
X-AREA (Stoe & Cie, 2008)
;
_computing_molecular_graphics
;
DIAMOND (Brandenburg & Putz, 1999)
;
_computing_publication_material
;
publCIF (Westrip, 2010)
;
_computing_structure_refinement
;
SHELXL2016 (Sheldrick, 2015b)
;
_computing_structure_solution
;
SHELXT2014 (Sheldrick, 2015a)
;
_diffrn_ambient_temperature 170(2)
_diffrn_measured_fraction_theta_full 0.997
_diffrn_measured_fraction_theta_max 0.997
_diffrn_measurement_device_type 'Stoe IPDS-2'
_diffrn_measurement_method 'Omega scans'
_diffrn_radiation_type MoK\a
_diffrn_radiation_wavelength 0.71073
_diffrn_reflns_av_R_equivalents 0.0558
_diffrn_reflns_av_unetI/netI 0.0438
_diffrn_reflns_limit_h_max 16
_diffrn_reflns_limit_h_min -16
_diffrn_reflns_limit_k_max 16
_diffrn_reflns_limit_k_min -17
_diffrn_reflns_limit_l_max 19
_diffrn_reflns_limit_l_min -18
_diffrn_reflns_number 8352
_diffrn_reflns_theta_full 25.242
_diffrn_reflns_theta_max 26.999
_diffrn_reflns_theta_min 2.388
_exptl_absorpt_coefficient_mu 3.583
_exptl_absorpt_correction_T_max 0.6777
_exptl_absorpt_correction_T_min 0.3319
_exptl_absorpt_correction_type numerical
_exptl_crystal_colour colorless
_exptl_crystal_density_diffrn 1.599
_exptl_crystal_description block
_exptl_crystal_F_000 1148
_exptl_crystal_size_max 0.25
_exptl_crystal_size_mid 0.2
_exptl_crystal_size_min 0.17
_refine_diff_density_max 0.558
_refine_diff_density_min -0.588
_refine_ls_extinction_method none
_refine_ls_goodness_of_fit_ref 1.028
_refine_ls_hydrogen_treatment constr
_refine_ls_matrix_type full
_refine_ls_number_parameters 142
_refine_ls_number_reflns 2636
_refine_ls_number_restraints 0
_refine_ls_restrained_S_all 1.028
_refine_ls_R_factor_all 0.0568
_refine_ls_R_factor_gt 0.0425
_refine_ls_shift/su_max 0.001
_refine_ls_shift/su_mean 0.000
_refine_ls_structure_factor_coef Fsqd
_refine_ls_weighting_details 'w=1/[\s^2^(Fo^2^)+(0.0376P)^2^+6.3344P] where P=(Fo^2^+2Fc^2^)/3'
_refine_ls_weighting_scheme calc
_refine_ls_wR_factor_gt 0.0831
_refine_ls_wR_factor_ref 0.0881
_reflns_number_gt 2124
_reflns_number_total 2636
_reflns_threshold_expression 'I > 2\s(I)'
_cod_data_source_file hb8063sup1.cif
_cod_data_source_block I
_cod_depositor_comments 'Adding full bibliography for 2022751.cif.'
_cod_original_sg_symbol_H-M 'C 2/c'
_cod_database_code 2022751
_cod_database_fobs_code 2022751
_shelx_space_group_comment
;
The symmetry employed for this shelxl refinement is uniquely defined
by the following loop, which should always be used as a source of
symmetry information in preference to the above space-group names.
They are only intended as comments.
;

loop_
_space_group_symop_operation_xyz
'x, y, z'
'-x, y, -z+1/2'
'x+1/2, y+1/2, z'
'-x+1/2, y+1/2, -z+1/2'
'-x, -y, -z'
'x, -y, z-1/2'
'-x+1/2, -y+1/2, -z'
'x+1/2, -y+1/2, z-1/2'

loop_
_atom_site_type_symbol
_atom_site_label
_atom_site_fract_x
_atom_site_fract_y
_atom_site_fract_z
_atom_site_U_iso_or_equiv
_atom_site_adp_type
_atom_site_calc_flag
_atom_site_occupancy
_atom_site_disorder_assembly
_atom_site_disorder_group
Mn Mn1 0.750000 0.750000 0.500000 0.01953(15) Uani d 1 . .
N N11 0.6262(2) 0.6231(2) 0.43418(18) 0.0238(6) Uani d 1 . .
C C11 0.6575(3) 0.5279(3) 0.4461(2) 0.0318(8) Uani d 1 . .
H H11 0.734043 0.513251 0.479058 0.038 Uiso calc 1 . .
C C12 0.5845(3) 0.4496(3) 0.4129(3) 0.0406(9) Uani d 1 . .
H H12 0.610081 0.382797 0.423720 0.049 Uiso calc 1 . .
C C13 0.4740(3) 0.4701(3) 0.3639(3) 0.0454(10) Uani d 1 . .
H H13 0.421823 0.417644 0.340179 0.054 Uiso calc 1 . .
C C14 0.4403(3) 0.5677(3) 0.3500(3) 0.0480(11) Uani d 1 . .
H H14 0.364597 0.583892 0.315879 0.058 Uiso calc 1 . .
C C15 0.5183(3) 0.6422(3) 0.3864(3) 0.0347(8) Uani d 1 . .
H H15 0.494330 0.709602 0.376995 0.042 Uiso calc 1 . .
N N21 0.7901(2) 0.6823(2) 0.64791(18) 0.0222(5) Uani d 1 . .
C C21 0.7567(3) 0.7256(3) 0.7149(2) 0.0284(7) Uani d 1 . .
H H21 0.717815 0.787259 0.701489 0.034 Uiso calc 1 . .
C C22 0.7765(3) 0.6842(3) 0.8025(2) 0.0356(8) Uani d 1 . .
H H22 0.752223 0.717571 0.848060 0.043 Uiso calc 1 . .
C C23 0.8319(3) 0.5938(3) 0.8230(2) 0.0322(8) Uani d 1 . .
H H23 0.846555 0.564051 0.882662 0.039 Uiso calc 1 . .
C C24 0.8654(3) 0.5481(3) 0.7544(2) 0.0303(7) Uani d 1 . .
H H24 0.902487 0.485410 0.765582 0.036 Uiso calc 1 . .
C C25 0.8441(3) 0.5951(3) 0.6690(2) 0.0268(7) Uani d 1 . .
H H25 0.869203 0.563732 0.622887 0.032 Uiso calc 1 . .
Se Se1 0.41161(3) 0.84748(3) 0.58422(3) 0.03339(12) Uani d 1 . .
C C1 0.5323(3) 0.8406(2) 0.5460(2) 0.0220(6) Uani d 1 . .
N N1 0.6105(2) 0.8349(2) 0.5213(2) 0.0291(6) Uani d 1 . .

loop_
_atom_site_aniso_label
_atom_site_aniso_U_11
_atom_site_aniso_U_22
_atom_site_aniso_U_33
_atom_site_aniso_U_12
_atom_site_aniso_U_13
_atom_site_aniso_U_23
Mn1 0.0146(3) 0.0198(3) 0.0244(3) 0.0001(2) 0.0065(2) -0.0004(3)
N11 0.0202(12) 0.0227(14) 0.0273(14) -0.0022(10) 0.0058(10) -0.0023(11)
C11 0.0340(18) 0.0243(18) 0.0366(19) -0.0002(14) 0.0106(15) -0.0059(14)
C12 0.054(2) 0.0227(18) 0.048(2) -0.0072(18) 0.0202(18) -0.0072(17)
C13 0.042(2) 0.042(2) 0.054(2) -0.0259(19) 0.0172(18) -0.0170(19)
C14 0.0282(18) 0.047(3) 0.059(3) -0.0131(18) -0.0003(18) -0.008(2)
C15 0.0248(16) 0.0302(19) 0.043(2) -0.0020(15) 0.0023(15) 0.0006(16)
N21 0.0169(12) 0.0243(14) 0.0243(13) -0.0015(10) 0.0050(10) -0.0021(10)
C21 0.0251(15) 0.0305(18) 0.0289(17) 0.0007(13) 0.0077(13) -0.0075(13)
C22 0.0363(19) 0.047(2) 0.0261(17) -0.0025(17) 0.0132(14) -0.0077(15)
C23 0.0258(16) 0.045(2) 0.0255(17) -0.0024(15) 0.0076(13) 0.0036(15)
C24 0.0242(15) 0.0310(18) 0.0338(17) 0.0053(14) 0.0066(13) 0.0075(15)
C25 0.0263(16) 0.0279(18) 0.0257(16) 0.0040(13) 0.0077(13) 0.0007(12)
Se1 0.0337(2) 0.0309(2) 0.0452(2) 0.00150(15) 0.02617(16) -0.00001(16)
C1 0.0236(14) 0.0158(14) 0.0221(15) 0.0007(12) 0.0010(12) 0.0007(12)
N1 0.0211(13) 0.0334(16) 0.0351(15) 0.0070(12) 0.0120(11) 0.0015(12)

loop_
_atom_type_symbol
_atom_type_description
_atom_type_scat_dispersion_real
_atom_type_scat_dispersion_imag
_atom_type_scat_source
C C 0.0033 0.0016 'International Tables Vol C Tables 4.2.6.8 and 6.1.1.4'
H H 0.0000 0.0000 'International Tables Vol C Tables 4.2.6.8 and 6.1.1.4'
N N 0.0061 0.0033 'International Tables Vol C Tables 4.2.6.8 and 6.1.1.4'
Mn Mn 0.3368 0.7283 'International Tables Vol C Tables 4.2.6.8 and 6.1.1.4'
Se Se -0.0929 2.2259 'International Tables Vol C Tables 4.2.6.8 and 6.1.1.4'

loop_
_geom_angle_atom_site_label_1
_geom_angle_atom_site_label_2
_geom_angle_atom_site_label_3
_geom_angle_site_symmetry_1
_geom_angle_site_symmetry_3
_geom_angle
_geom_angle_publ_flag
N1 Mn1 N1 7_666 . 180.00(15) n
N1 Mn1 N11 7_666 7_666 89.41(10) ?
N1 Mn1 N11 . 7_666 90.59(10) y
N1 Mn1 N11 7_666 . 90.59(10) ?
N1 Mn1 N11 . . 89.41(10) y
N11 Mn1 N11 7_666 . 180.0 ?
N1 Mn1 N21 7_666 . 90.02(10) y
N1 Mn1 N21 . . 89.98(10) y
N11 Mn1 N21 7_666 . 87.97(9) ?
N11 Mn1 N21 . . 92.03(9) y
N1 Mn1 N21 7_666 7_666 89.98(10) ?
N1 Mn1 N21 . 7_666 90.02(10) ?
N11 Mn1 N21 7_666 7_666 92.03(9) ?
N11 Mn1 N21 . 7_666 87.97(9) y
N21 Mn1 N21 . 7_666 180.0 n
C11 N11 C15 . . 117.4(3) ?
C11 N11 Mn1 . . 121.5(2) ?
C15 N11 Mn1 . . 121.0(2) ?
N11 C11 C12 . . 123.3(3) ?
N11 C11 H11 . . 118.3 ?
C12 C11 H11 . . 118.3 ?
C13 C12 C11 . . 118.8(4) ?
C13 C12 H12 . . 120.6 ?
C11 C12 H12 . . 120.6 ?
C14 C13 C12 . . 118.7(3) ?
C14 C13 H13 . . 120.6 ?
C12 C13 H13 . . 120.6 ?
C13 C14 C15 . . 119.1(4) ?
C13 C14 H14 . . 120.4 ?
C15 C14 H14 . . 120.4 ?
N11 C15 C14 . . 122.6(4) ?
N11 C15 H15 . . 118.7 ?
C14 C15 H15 . . 118.7 ?
C25 N21 C21 . . 117.0(3) ?
C25 N21 Mn1 . . 120.7(2) ?
C21 N21 Mn1 . . 122.3(2) ?
N21 C21 C22 . . 122.9(3) ?
N21 C21 H21 . . 118.5 ?
C22 C21 H21 . . 118.5 ?
C21 C22 C23 . . 119.4(3) ?
C21 C22 H22 . . 120.3 ?
C23 C22 H22 . . 120.3 ?
C24 C23 C22 . . 118.2(3) ?
C24 C23 H23 . . 120.9 ?
C22 C23 H23 . . 120.9 ?
C23 C24 C25 . . 118.9(3) ?
C23 C24 H24 . . 120.5 ?
C25 C24 H24 . . 120.5 ?
N21 C25 C24 . . 123.6(3) ?
N21 C25 H25 . . 118.2 ?
C24 C25 H25 . . 118.2 ?
N1 C1 Se1 . . 179.1(3) y
C1 N1 Mn1 . . 151.4(3) y

loop_
_geom_bond_atom_site_label_1
_geom_bond_atom_site_label_2
_geom_bond_site_symmetry_2
_geom_bond_distance
_geom_bond_publ_flag
Mn1 N1 7_666 2.196(3) ?
Mn1 N1 . 2.196(3) y
Mn1 N11 7_666 2.307(3) ?
Mn1 N11 . 2.307(3) y
Mn1 N21 . 2.317(3) y
Mn1 N21 7_666 2.317(3) ?
N11 C11 . 1.332(4) ?
N11 C15 . 1.339(4) ?
C11 C12 . 1.379(5) ?
C11 H11 . 0.9500 ?
C12 C13 . 1.374(6) ?
C12 H12 . 0.9500 ?
C13 C14 . 1.373(6) ?
C13 H13 . 0.9500 ?
C14 C15 . 1.384(5) ?
C14 H14 . 0.9500 ?
C15 H15 . 0.9500 ?
N21 C25 . 1.340(4) ?
N21 C21 . 1.346(4) ?
C21 C22 . 1.384(5) ?
C21 H21 . 0.9500 ?
C22 C23 . 1.384(5) ?
C22 H22 . 0.9500 ?
C23 C24 . 1.383(5) ?
C23 H23 . 0.9500 ?
C24 C25 . 1.385(5) ?
C24 H24 . 0.9500 ?
C25 H25 . 0.9500 ?
Se1 C1 . 1.786(3) ?
C1 N1 . 1.157(4) ?

loop_
_geom_hbond_atom_site_label_D
_geom_hbond_atom_site_label_H
_geom_hbond_atom_site_label_A
_geom_hbond_site_symmetry_A
_geom_hbond_distance_DH
_geom_hbond_distance_HA
_geom_hbond_distance_DA
_geom_hbond_angle_DHA
_geom_hbond_publ_flag
C12 H12 Se1 5_666 0.95 3.10 3.992(4) 156 yes
C22 H22 Se1 2_656 0.95 3.11 3.986(4) 155 yes
C25 H25 Se1 3_545 0.95 3.04 3.757(3) 133 yes
C25 H25 N1 7_666 0.95 2.65 3.247(4) 121 yes
